data_4088773
loop_
_publ_author_name
'Stalzer, Madelyn M.'
'Telser, Joshua'
'Krzystek, Jurek'
'Motta, Alessandro'
'Delferro, Massimiliano'
'Marks, Tobin J.'

_publ_section_title
;
 A Neutrally Charged Trimethylmanganese(III) Complex: Synthesis,
 Characterization, and Disproportionation Chemistry
;
_journal_issue 16
_journal_name_full Organometallics
_journal_page_first 2683
_journal_paper_doi 10.1021/acs.organomet.6b00422
_journal_volume 35
_journal_year 2016
_chemical_formula_moiety 'C9 H25 Mn N2'
_chemical_formula_sum 'C9 H25 Mn N2'
_chemical_formula_weight 216.25
_chemical_name_systematic trimethyl(N,N,N',N'-tetramethylethylenediamine)manganese
_space_group_crystal_system monoclinic
_space_group_IT_number 14
_space_group_name_Hall '-P 2ybc'
_space_group_name_H-M_alt 'P 1 21/c 1'
_atom_sites_solution_hydrogens difmap
_atom_sites_solution_primary dual
_audit_creation_date 2016-05-24
_audit_creation_method
;
Olex2 1.2
(compiled 2016.02.19 svn.r3266 for OlexSys, GUI svn.r5155)
;
_cell_angle_alpha 90
_cell_angle_beta 127.2850(10)
_cell_angle_gamma 90
_cell_formula_units_Z 4
_cell_length_a 8.5099(3)
_cell_length_b 13.0628(5)
_cell_length_c 14.0488(5)
_cell_measurement_reflns_used 9917
_cell_measurement_temperature 100
_cell_measurement_theta_max 30.05
_cell_measurement_theta_min 3.39
_cell_volume 1242.55(8)
_computing_cell_refinement 'SAINT V7.23A (Bruker, 2005)'
_computing_data_collection 'APEX2 V2.1-4 (Bruker, 2007)'
_computing_data_reduction 'Bruker SAINT'
_computing_molecular_graphics 'Olex2 (Dolomanov et al., 2009)'
_computing_publication_material 'Olex2 (Dolomanov et al., 2009)'
_computing_structure_refinement 'XL (Sheldrick, 2008)'
_computing_structure_solution 'XM (Sheldrick, 2008)'
_diffrn_ambient_temperature 100
_diffrn_detector_area_resol_mean 8
_diffrn_measured_fraction_theta_full 0.999
_diffrn_measured_fraction_theta_max 0.998
_diffrn_measurement_device_type 'Bruker SMART APEX CCD area detector'
_diffrn_measurement_method '\w and \f scans'
_diffrn_radiation_monochromator graphite
_diffrn_radiation_type MoK\a
_diffrn_radiation_wavelength 0.71073
_diffrn_reflns_av_R_equivalents 0.0189
_diffrn_reflns_av_unetI/netI 0.0193
_diffrn_reflns_Laue_measured_fraction_full 0.999
_diffrn_reflns_Laue_measured_fraction_max 0.998
_diffrn_reflns_limit_h_max 11
_diffrn_reflns_limit_h_min -11
_diffrn_reflns_limit_k_max 18
_diffrn_reflns_limit_k_min -11
_diffrn_reflns_limit_l_max 19
_diffrn_reflns_limit_l_min -19
_diffrn_reflns_number 13886
_diffrn_reflns_point_group_measured_fraction_full 0.999
_diffrn_reflns_point_group_measured_fraction_max 0.998
_diffrn_reflns_theta_full 26.000
_diffrn_reflns_theta_max 30.060
_diffrn_reflns_theta_min 1.559
_diffrn_source 'sealed tube'
_exptl_absorpt_coefficient_mu 1.023
_exptl_absorpt_correction_T_max 0.7460
_exptl_absorpt_correction_T_min 0.6572
_exptl_absorpt_correction_type multi-scan
_exptl_absorpt_process_details
;
SADABS-2014/4 (Bruker,2014/4) was used for absorption correction.
wR2(int) was 0.0446 before and 0.0288 after correction.
The Ratio of minimum to maximum transmission is 0.8810.
The \l/2 correction factor is Not present.
;
_exptl_crystal_colour 'clear dark red'
_exptl_crystal_colour_lustre clear
_exptl_crystal_colour_modifier dark
_exptl_crystal_colour_primary red
_exptl_crystal_density_diffrn 1.156
_exptl_crystal_description needle
_exptl_crystal_F_000 472
_exptl_crystal_recrystallization_method 'Recrystallized from pentane at -40C.'
_exptl_crystal_size_max 0.507
_exptl_crystal_size_mid 0.413
_exptl_crystal_size_min 0.296
_refine_diff_density_max 0.380
_refine_diff_density_min -0.343
_refine_diff_density_rms 0.087
_refine_ls_extinction_method none
_refine_ls_goodness_of_fit_ref 1.088
_refine_ls_hydrogen_treatment refall
_refine_ls_matrix_type full
_refine_ls_number_parameters 210
_refine_ls_number_reflns 3625
_refine_ls_number_restraints 0
_refine_ls_restrained_S_all 1.088
_refine_ls_R_factor_all 0.0212
_refine_ls_R_factor_gt 0.0201
_refine_ls_shift/su_max 0.001
_refine_ls_shift/su_mean 0.000
_refine_ls_structure_factor_coef Fsqd
_refine_ls_weighting_details 'w=1/[\s^2^(Fo^2^)+(0.0373P)^2^+0.0122P] where P=(Fo^2^+2Fc^2^)/3'
_refine_ls_weighting_scheme calc
_refine_ls_wR_factor_gt 0.0536
_refine_ls_wR_factor_ref 0.0544
_reflns_Friedel_coverage 0.000
_reflns_number_gt 3504
_reflns_number_total 3625
_reflns_threshold_expression 'I > 2\s(I)'
_cod_data_source_file om6b00422_si_002.cif
_cod_data_source_block mnme3
_cod_original_cell_volume 1242.54(8)
_cod_database_code 4088773
_shelxl_version_number 2014/6
_shelx_space_group_comment
;
The symmetry employed for this shelxl refinement is uniquely defined
by the following loop, which should always be used as a source of
symmetry information in preference to the above space-group names.
They are only intended as comments.
;
_shelx_estimated_absorpt_t_max 0.752
_shelx_estimated_absorpt_t_min 0.625
_olex2_refinement_description
;
1. Twinned data refinement
 Scales: 0.5234(8) 0.4766(8)
;
_olex2_exptl_crystal_mounting_method 'Mounted in paratone oil. Kept at 100K'
_olex2_submission_special_instructions 'No special instructions were received'

loop_
_space_group_symop_operation_xyz
'x, y, z'
'-x, y+1/2, -z+1/2'
'-x, -y, -z'
'x, -y-1/2, z-1/2'

loop_
_atom_site_label
_atom_site_type_symbol
_atom_site_fract_x
_atom_site_fract_y
_atom_site_fract_z
_atom_site_U_iso_or_equiv
_atom_site_adp_type
_atom_site_occupancy
_atom_site_site_symmetry_order
_atom_site_calc_flag
Mn1 Mn 0.09602(3) 0.68556(2) 0.25853(2) 0.01666(5) Uani 1 1 d
C7 C 0.37507(17) 0.82214(6) 0.24246(12) 0.01990(19) Uani 1 1 d
N2 N 0.21202(13) 0.84405(6) 0.24993(9) 0.02052(16) Uani 1 1 d
N1 N 0.31483(12) 0.63523(6) 0.22826(7) 0.01699(15) Uani 1 1 d
C8 C 0.0515(2) 0.89960(10) 0.14246(14) 0.0307(3) Uani 1 1 d
C9 C 0.2840(2) 0.90636(10) 0.35625(14) 0.0318(3) Uani 1 1 d
C6 C 0.33291(16) 0.72537(8) 0.17119(8) 0.01861(17) Uani 1 1 d
C3 C -0.14721(18) 0.66661(10) 0.07609(10) 0.0244(2) Uani 1 1 d
C1 C 0.27098(19) 0.62661(9) 0.43347(9) 0.0241(2) Uani 1 1 d
C2 C -0.0960(2) 0.74094(12) 0.28928(13) 0.0354(3) Uani 1 1 d
C4 C 0.2420(2) 0.54753(9) 0.14473(12) 0.0268(2) Uani 1 1 d
C5 C 0.51299(16) 0.60693(9) 0.33748(9) 0.0224(2) Uani 1 1 d
H5A H 0.503(2) 0.5441(11) 0.3660(13) 0.024(4) Uiso 1 1 d
H8A H -0.059(3) 0.9053(12) 0.1461(15) 0.029(4) Uiso 1 1 d
H2B H -0.192(3) 0.7942(14) 0.2258(18) 0.045(5) Uiso 1 1 d
H5B H 0.613(2) 0.5944(11) 0.3209(13) 0.024(4) Uiso 1 1 d
H9A H 0.171(3) 0.9215(14) 0.3592(16) 0.039(5) Uiso 1 1 d
H5C H 0.561(2) 0.6576(12) 0.3915(13) 0.025(3) Uiso 1 1 d
H9B H 0.325(3) 0.9726(13) 0.3457(15) 0.045(5) Uiso 1 1 d
H8B H 0.091(3) 0.9659(13) 0.1322(16) 0.044(5) Uiso 1 1 d
H3A H -0.257(4) 0.7080(15) 0.0583(19) 0.055(6) Uiso 1 1 d
H8C H 0.005(2) 0.8611(13) 0.0674(14) 0.031(4) Uiso 1 1 d
H4A H 0.340(3) 0.5344(13) 0.1352(16) 0.037(5) Uiso 1 1 d
H7A H 0.496(3) 0.8147(9) 0.3235(15) 0.024(4) Uiso 1 1 d
H6A H 0.434(3) 0.7100(11) 0.1623(14) 0.025(4) Uiso 1 1 d
H2C H -0.168(4) 0.6757(13) 0.290(2) 0.054(6) Uiso 1 1 d
H2A H -0.023(3) 0.7772(15) 0.3660(18) 0.053(5) Uiso 1 1 d
H3B H -0.121(3) 0.6815(10) 0.0205(15) 0.029(4) Uiso 1 1 d
H9C H 0.385(3) 0.8715(13) 0.4264(15) 0.039(4) Uiso 1 1 d
H1A H 0.388(3) 0.6668(13) 0.4873(16) 0.034(5) Uiso 1 1 d
H4B H 0.226(3) 0.4903(15) 0.1787(15) 0.045(5) Uiso 1 1 d
H6B H 0.210(2) 0.7326(11) 0.0916(13) 0.026(4) Uiso 1 1 d
H3C H -0.193(3) 0.5955(14) 0.0576(15) 0.036(4) Uiso 1 1 d
H4C H 0.123(2) 0.5677(11) 0.0712(14) 0.030(4) Uiso 1 1 d
H7B H 0.393(2) 0.8826(11) 0.2040(14) 0.028(4) Uiso 1 1 d
H1B H 0.194(3) 0.6228(13) 0.4633(15) 0.035(4) Uiso 1 1 d
H1C H 0.323(3) 0.5597(13) 0.4357(15) 0.042(5) Uiso 1 1 d

loop_
_atom_site_aniso_label
_atom_site_aniso_U_11
_atom_site_aniso_U_22
_atom_site_aniso_U_33
_atom_site_aniso_U_23
_atom_site_aniso_U_13
_atom_site_aniso_U_12
Mn1 0.01448(9) 0.01936(7) 0.01418(7) 0.00128(5) 0.00766(7) -0.00069(5)
C7 0.0174(5) 0.0174(4) 0.0219(5) -0.0005(4) 0.0103(4) -0.0033(3)
N2 0.0185(4) 0.0170(3) 0.0230(4) -0.0021(4) 0.0110(4) -0.0004(3)
N1 0.0175(4) 0.0155(3) 0.0150(4) -0.0003(3) 0.0083(3) -0.0002(3)
C8 0.0244(6) 0.0210(5) 0.0369(7) 0.0088(5) 0.0135(5) 0.0042(5)
C9 0.0336(7) 0.0251(6) 0.0373(7) -0.0129(5) 0.0218(6) -0.0042(5)
C6 0.0200(5) 0.0197(4) 0.0170(4) 0.0018(3) 0.0117(4) -0.0002(4)
C3 0.0176(5) 0.0281(5) 0.0177(5) 0.0013(4) 0.0055(4) -0.0036(4)
C1 0.0260(6) 0.0278(5) 0.0162(4) 0.0019(3) 0.0116(4) -0.0002(5)
C2 0.0274(6) 0.0508(8) 0.0348(7) 0.0067(6) 0.0224(6) 0.0085(5)
C4 0.0293(6) 0.0212(5) 0.0266(5) -0.0061(4) 0.0151(5) -0.0011(4)
C5 0.0189(5) 0.0239(5) 0.0199(4) 0.0048(4) 0.0094(4) 0.0057(4)

loop_
_atom_type_symbol
_atom_type_description
_atom_type_scat_dispersion_real
_atom_type_scat_dispersion_imag
_atom_type_scat_source
C C 0.0033 0.0016 'International Tables Vol C Tables 4.2.6.8 and 6.1.1.4'
H H 0.0000 0.0000 'International Tables Vol C Tables 4.2.6.8 and 6.1.1.4'
Mn Mn 0.3368 0.7283 'International Tables Vol C Tables 4.2.6.8 and 6.1.1.4'
N N 0.0061 0.0033 'International Tables Vol C Tables 4.2.6.8 and 6.1.1.4'

loop_
_geom_angle_atom_site_label_1
_geom_angle_atom_site_label_2
_geom_angle_atom_site_label_3
_geom_angle
N1 Mn1 N2 79.88(3)
C3 Mn1 N2 100.10(4)
C3 Mn1 N1 92.94(4)
C1 Mn1 N2 111.36(4)
C1 Mn1 N1 91.89(5)
C1 Mn1 C3 148.53(5)
C2 Mn1 N2 96.54(5)
C2 Mn1 N1 176.27(5)
C2 Mn1 C3 88.68(6)
C2 Mn1 C1 88.48(6)
N2 C7 C6 110.56(8)
N2 C7 H7A 107.8(10)
N2 C7 H7B 109.7(9)
C6 C7 H7A 110.5(8)
C6 C7 H7B 110.3(9)
H7A C7 H7B 107.9(13)
C7 N2 Mn1 106.06(5)
C8 N2 Mn1 109.39(7)
C8 N2 C7 110.43(10)
C9 N2 Mn1 111.63(8)
C9 N2 C7 110.32(10)
C9 N2 C8 108.99(9)
C6 N1 Mn1 103.85(6)
C4 N1 Mn1 112.33(7)
C4 N1 C6 108.43(8)
C4 N1 C5 107.14(8)
C5 N1 Mn1 115.51(6)
C5 N1 C6 109.37(8)
N2 C8 H8A 108.0(10)
N2 C8 H8B 113.7(11)
N2 C8 H8C 111.0(9)
H8A C8 H8B 111.8(15)
H8A C8 H8C 108.2(14)
H8B C8 H8C 104.0(14)
N2 C9 H9A 109.3(11)
N2 C9 H9B 107.6(10)
N2 C9 H9C 110.5(10)
H9A C9 H9B 105.8(16)
H9A C9 H9C 109.7(15)
H9B C9 H9C 113.8(15)
C7 C6 H6A 112.8(9)
C7 C6 H6B 109.9(9)
N1 C6 C7 111.44(8)
N1 C6 H6A 107.3(9)
N1 C6 H6B 108.1(9)
H6A C6 H6B 107.1(12)
Mn1 C3 H3A 109.2(12)
Mn1 C3 H3B 115.0(11)
Mn1 C3 H3C 111.8(10)
H3A C3 H3B 110.2(16)
H3A C3 H3C 107.1(16)
H3B C3 H3C 103.2(13)
Mn1 C1 H1A 112.4(10)
Mn1 C1 H1B 109.8(11)
Mn1 C1 H1C 110.7(10)
H1A C1 H1B 109.6(16)
H1A C1 H1C 103.4(15)
H1B C1 H1C 110.7(15)
Mn1 C2 H2B 111.9(10)
Mn1 C2 H2C 104.8(11)
Mn1 C2 H2A 110.2(12)
H2B C2 H2C 113.0(17)
H2B C2 H2A 105.5(15)
H2C C2 H2A 111.6(16)
N1 C4 H4A 105.9(11)
N1 C4 H4B 109.5(11)
N1 C4 H4C 107.8(9)
H4A C4 H4B 109.8(16)
H4A C4 H4C 110.7(15)
H4B C4 H4C 112.8(15)
N1 C5 H5A 108.7(10)
N1 C5 H5B 112.7(8)
N1 C5 H5C 110.0(10)
H5A C5 H5B 105.0(13)
H5A C5 H5C 113.4(13)
H5B C5 H5C 107.1(13)

loop_
_geom_bond_atom_site_label_1
_geom_bond_atom_site_label_2
_geom_bond_distance
Mn1 N2 2.3280(8)
Mn1 N1 2.2449(9)
Mn1 C3 2.1183(12)
Mn1 C1 2.1016(10)
Mn1 C2 2.0580(13)
C7 N2 1.4814(13)
C7 C6 1.5146(14)
C7 H7A 0.971(17)
C7 H7B 1.021(15)
N2 C8 1.4742(16)
N2 C9 1.4697(16)
N1 C6 1.4841(13)
N1 C4 1.4807(14)
N1 C5 1.4832(13)
C8 H8A 0.978(17)
C8 H8B 0.971(18)
C8 H8C 1.008(16)
C9 H9A 1.01(2)
C9 H9B 0.979(18)
C9 H9C 0.943(17)
C6 H6A 0.962(17)
C6 H6B 0.967(15)
C3 H3A 0.97(2)
C3 H3B 0.956(19)
C3 H3C 0.978(18)
C1 H1A 0.963(19)
C1 H1B 0.967(16)
C1 H1C 0.971(17)
C2 H2B 1.03(2)
C2 H2C 1.051(19)
C2 H2A 0.98(2)
C4 H4A 0.937(18)
C4 H4B 0.938(19)
C4 H4C 0.947(16)
C5 H5A 0.939(15)
C5 H5B 1.022(15)
C5 H5C 0.897(15)

loop_
_geom_torsion_atom_site_label_1
_geom_torsion_atom_site_label_2
_geom_torsion_atom_site_label_3
_geom_torsion_atom_site_label_4
_geom_torsion
Mn1 N1 C6 C7 51.25(9)
N2 C7 C6 N1 -61.08(12)
C6 C7 N2 Mn1 34.32(10)
C6 C7 N2 C8 -84.09(11)
C6 C7 N2 C9 155.36(10)
C4 N1 C6 C7 170.89(9)
C5 N1 C6 C7 -72.59(11)

loop_
_twin_individual_id
_twin_individual_mass_fraction_refined
1 0.5234(8)
2 0.4766(8)
